data_7114681
loop_
_publ_author_name
'Cameron, Thomas M.'
'Abboud, Khalil A.'
'Boncella, James M.'

_publ_section_title
;
 Unusual molybdenum mediated C--N bond activation
;
_journal_issue 13
_journal_name_full 'Chemical Communications'
_journal_page_first 1224
_journal_paper_doi 10.1039/b101894i
_journal_year 2001
_chemical_formula_sum 'C43 H63 Cl4 Mo2 N7 Si4'
_chemical_formula_weight 1124.04
_chemical_name_systematic
; 
? 
;
_space_group_IT_number 14
_symmetry_cell_setting monoclinic
_symmetry_space_group_name_Hall '-P 2yn'
_symmetry_space_group_name_H-M 'P 1 21/n 1'
_atom_sites_solution_hydrogens geom
_atom_sites_solution_primary direct
_atom_sites_solution_secondary difmap
_audit_creation_method SHELXL-97
_cell_angle_alpha 90.00
_cell_angle_beta 104.390(1)
_cell_angle_gamma 90.00
_cell_formula_units_Z 4
_cell_length_a 14.4655(8)
_cell_length_b 23.572(1)
_cell_length_c 15.9891(9)
_cell_measurement_temperature 173(2)
_cell_volume 5280.9(5)
_computing_cell_refinement 'Bruker SMART'
_computing_data_collection 'Bruker SMART'
_computing_data_reduction 'Bruker SHELXTL'
_computing_molecular_graphics 'Bruker SHELXTL'
_computing_publication_material 'Bruker SHELXTL'
_computing_structure_refinement 'SHELXL-97 (Sheldrick, 1997)'
_computing_structure_solution 'SHELXS-97 (Sheldrick, 1990)'
_diffrn_ambient_temperature 173(2)
_diffrn_measured_fraction_theta_full 0.997
_diffrn_measured_fraction_theta_max 0.997
_diffrn_measurement_device_type 'CCD area detector'
_diffrn_measurement_method 'phi and omega scans'
_diffrn_radiation_monochromator graphite
_diffrn_radiation_source 'normal-focus sealed tube'
_diffrn_radiation_type MoK\a
_diffrn_radiation_wavelength 0.71073
_diffrn_reflns_av_R_equivalents 0.0512
_diffrn_reflns_av_sigmaI/netI 0.0632
_diffrn_reflns_limit_h_max 18
_diffrn_reflns_limit_h_min -14
_diffrn_reflns_limit_k_max 30
_diffrn_reflns_limit_k_min -29
_diffrn_reflns_limit_l_max 20
_diffrn_reflns_limit_l_min -20
_diffrn_reflns_number 37951
_diffrn_reflns_theta_full 27.50
_diffrn_reflns_theta_max 27.50
_diffrn_reflns_theta_min 1.70
_exptl_absorpt_coefficient_mu 0.805
_exptl_absorpt_correction_T_max 0.9498
_exptl_absorpt_correction_T_min 0.8834
_exptl_absorpt_correction_type integration
_exptl_crystal_colour Green
_exptl_crystal_density_diffrn 1.414
_exptl_crystal_density_method 'not measured'
_exptl_crystal_description Plates
_exptl_crystal_F_000 2312
_exptl_crystal_size_max 0.21
_exptl_crystal_size_mid 0.12
_exptl_crystal_size_min 0.07
_refine_diff_density_max 0.807
_refine_diff_density_min -0.694
_refine_diff_density_rms 0.085
_refine_ls_extinction_coef 0.00001(4)
_refine_ls_extinction_expression Fc^*^=kFc[1+0.001xFc^2^\l^3^/sin(2\q)]^-1/4^
_refine_ls_extinction_method SHELXL
_refine_ls_goodness_of_fit_ref 0.990
_refine_ls_hydrogen_treatment mixed
_refine_ls_matrix_type full
_refine_ls_number_parameters 578
_refine_ls_number_reflns 12085
_refine_ls_number_restraints 18
_refine_ls_restrained_S_all 0.994
_refine_ls_R_factor_all 0.0688
_refine_ls_R_factor_gt 0.0384
_refine_ls_shift/su_max 0.009
_refine_ls_shift/su_mean 0.000
_refine_ls_structure_factor_coef Fsqd
_refine_ls_weighting_details 'calc w=1/[\s^2^(Fo^2^)+(0.0389P)^2^+0.0000P] where P=(Fo^2^+2Fc^2^)/3'
_refine_ls_weighting_scheme calc
_refine_ls_wR_factor_gt 0.0824
_refine_ls_wR_factor_ref 0.0930
_reflns_number_gt 8378
_reflns_number_total 12085
_reflns_threshold_expression >2sigma(I)
_cod_data_source_file b101894i.txt
_cod_data_source_block 3
_cod_depositor_comments
;
The following automatic conversions were performed:

'_symmetry_cell_setting' value 'Monoclinic' changed to 'monoclinic'
according to
/usr/data/users/saulius/automatic-downloads/retrospective/RSC/lib/dictionaries/cif_core.dic
dictionary named 'cif_core.dic' version 2.4.2 from 2011-04-26.

Automatic conversion script
Id: cif_fix_values 2281 2013-09-26 08:29:07Z andrius 
;
_cod_original_cell_volume 5280.8(5)
_cod_original_sg_symbol_H-M P2(1)/n
_cod_database_code 7114681

loop_
_symmetry_equiv_pos_as_xyz
'x, y, z'
'-x+1/2, y+1/2, -z+1/2'
'-x, -y, -z'
'x-1/2, -y-1/2, z-1/2'

loop_
_atom_site_label
_atom_site_type_symbol
_atom_site_fract_x
_atom_site_fract_y
_atom_site_fract_z
_atom_site_U_iso_or_equiv
_atom_site_adp_type
_atom_site_occupancy
_atom_site_symmetry_multiplicity
_atom_site_calc_flag
_atom_site_refinement_flags
_atom_site_disorder_assembly
_atom_site_disorder_group
Mo1 Mo -0.819766(18) -0.404693(10) 0.290018(15) 0.01864(7) Uani 1 1 d . . .
Mo2 Mo -0.676467(18) -0.411105(10) 0.222669(16) 0.01949(7) Uani 1 1 d . . .
Si1 Si -0.99934(6) -0.50111(4) 0.22547(5) 0.02428(19) Uani 1 1 d . . .
Si2 Si -0.86119(7) -0.27108(4) 0.35562(6) 0.0300(2) Uani 1 1 d . . .
Si3 Si -0.60125(7) -0.29178(4) 0.12829(6) 0.0310(2) Uani 1 1 d . . .
Si4 Si -0.65977(7) -0.52611(4) 0.09044(6) 0.0311(2) Uani 1 1 d . . .
N1 N -0.68732(17) -0.38152(10) 0.33757(15) 0.0222(5) Uani 1 1 d . . .
N2 N -0.81907(17) -0.39262(10) 0.17484(15) 0.0207(5) Uani 1 1 d . . .
N3 N -0.94456(17) -0.44417(10) 0.29237(15) 0.0213(5) Uani 1 1 d . . .
N4 N -0.87794(18) -0.34469(10) 0.35570(16) 0.0242(6) Uani 1 1 d . . .
N5 N -0.52697(18) -0.44459(11) 0.28487(18) 0.0292(6) Uani 1 1 d . . .
N6 N -0.63094(18) -0.35485(11) 0.17424(16) 0.0255(6) Uani 1 1 d . . .
N7 N -0.69183(18) -0.49237(10) 0.17616(16) 0.0227(5) Uani 1 1 d . . .
C1 C -0.6273(2) -0.36040(13) 0.4133(2) 0.0250(7) Uani 1 1 d . . .
C2 C -0.5396(2) -0.33581(14) 0.4125(2) 0.0337(8) Uani 1 1 d . . .
H2A H -0.5190 -0.3349 0.3605 0.040 Uiso 1 1 calc R . .
C3 C -0.4824(3) -0.31274(16) 0.4876(3) 0.0439(10) Uani 1 1 d . . .
H3A H -0.4231 -0.2959 0.4865 0.053 Uiso 1 1 calc R . .
C4 C -0.5105(3) -0.31400(17) 0.5632(3) 0.0504(11) Uani 1 1 d . . .
H4A H -0.4716 -0.2973 0.6138 0.060 Uiso 1 1 calc R . .
C5 C -0.5954(3) -0.33964(17) 0.5655(2) 0.0462(10) Uani 1 1 d . . .
H5A H -0.6139 -0.3417 0.6184 0.055 Uiso 1 1 calc R . .
C6 C -0.6539(3) -0.36253(15) 0.4911(2) 0.0351(8) Uani 1 1 d . . .
H6A H -0.7126 -0.3798 0.4933 0.042 Uiso 1 1 calc R . .
C7 C -0.8830(2) -0.37297(12) 0.09921(19) 0.0255(7) Uani 1 1 d . . .
C8 C -0.8570(3) -0.37252(15) 0.0219(2) 0.0356(8) Uani 1 1 d . . .
H8A H -0.7957 -0.3858 0.0194 0.043 Uiso 1 1 calc R . .
C9 C -0.9207(3) -0.35250(16) -0.0527(2) 0.0492(11) Uani 1 1 d . . .
H9A H -0.9024 -0.3520 -0.1058 0.059 Uiso 1 1 calc R . .
C10 C -1.0098(3) -0.33353(16) -0.0498(3) 0.0534(12) Uani 1 1 d . . .
H10A H -1.0533 -0.3204 -0.1009 0.064 Uiso 1 1 calc R . .
C11 C -1.0353(3) -0.33363(16) 0.0266(3) 0.0489(11) Uani 1 1 d . . .
H11A H -1.0967 -0.3202 0.0286 0.059 Uiso 1 1 calc R . .
C12 C -0.9731(2) -0.35303(14) 0.1015(2) 0.0341(8) Uani 1 1 d . . .
H12A H -0.9918 -0.3528 0.1544 0.041 Uiso 1 1 calc R . .
C13 C -0.9803(2) -0.42378(13) 0.36026(19) 0.0230(7) Uani 1 1 d . . .
C14 C -0.9459(2) -0.36959(13) 0.39270(19) 0.0231(7) Uani 1 1 d . . .
C15 C -0.9811(2) -0.34561(14) 0.4589(2) 0.0315(8) Uani 1 1 d . . .
H15A H -0.9599 -0.3090 0.4802 0.038 Uiso 1 1 calc R . .
C16 C -1.0461(3) -0.37431(16) 0.4936(2) 0.0369(8) Uani 1 1 d . . .
H16A H -1.0702 -0.3570 0.5375 0.044 Uiso 1 1 calc R . .
C17 C -1.0764(2) -0.42824(15) 0.4646(2) 0.0362(8) Uani 1 1 d . . .
H17A H -1.1197 -0.4482 0.4898 0.043 Uiso 1 1 calc R . .
C18 C -1.0434(2) -0.45299(14) 0.3988(2) 0.0309(8) Uani 1 1 d . . .
H18A H -1.0638 -0.4901 0.3797 0.037 Uiso 1 1 calc R . .
C19 C -1.1307(2) -0.48834(16) 0.1947(2) 0.0424(9) Uani 1 1 d . . .
H19A H -1.1573 -0.4965 0.2442 0.064 Uiso 1 1 calc R . .
H19B H -1.1607 -0.5132 0.1464 0.064 Uiso 1 1 calc R . .
H19C H -1.1433 -0.4486 0.1774 0.064 Uiso 1 1 calc R . .
C20 C -0.9596(2) -0.50361(14) 0.12428(19) 0.0307(8) Uani 1 1 d . . .
H20A H -0.9847 -0.4706 0.0886 0.046 Uiso 1 1 calc R . .
H20B H -0.9834 -0.5384 0.0926 0.046 Uiso 1 1 calc R . .
H20C H -0.8897 -0.5032 0.1379 0.046 Uiso 1 1 calc R . .
C21 C -0.9758(3) -0.57200(14) 0.2789(2) 0.0355(8) Uani 1 1 d . . .
H21A H -0.9099 -0.5834 0.2820 0.053 Uiso 1 1 calc R . .
H21B H -1.0198 -0.6001 0.2453 0.053 Uiso 1 1 calc R . .
H21C H -0.9854 -0.5697 0.3373 0.053 Uiso 1 1 calc R . .
C22 C -0.7872(3) -0.25419(15) 0.2793(3) 0.0456(10) Uani 1 1 d . . .
H22A H -0.7242 -0.2717 0.2995 0.068 Uiso 1 1 calc R . .
H22B H -0.7800 -0.2130 0.2761 0.068 Uiso 1 1 calc R . .
H22C H -0.8184 -0.2690 0.2219 0.068 Uiso 1 1 calc R . .
C23 C -0.8017(3) -0.24041(16) 0.4636(2) 0.0466(10) Uani 1 1 d . . .
H23A H -0.8352 -0.2531 0.5065 0.070 Uiso 1 1 calc R . .
H23B H -0.8035 -0.1989 0.4602 0.070 Uiso 1 1 calc R . .
H23C H -0.7351 -0.2532 0.4808 0.070 Uiso 1 1 calc R . .
C24 C -0.9808(3) -0.23648(15) 0.3141(2) 0.0440(10) Uani 1 1 d . . .
H24A H -1.0146 -0.2549 0.2602 0.066 Uiso 1 1 calc R . .
H24B H -0.9718 -0.1962 0.3033 0.066 Uiso 1 1 calc R . .
H24C H -1.0183 -0.2403 0.3571 0.066 Uiso 1 1 calc R . .
C25 C -0.4550(3) -0.43724(16) 0.2470(3) 0.0457(10) Uani 1 1 d . . .
H25A H -0.4646 -0.4133 0.1978 0.055 Uiso 1 1 calc R . .
C26 C -0.3676(3) -0.4631(2) 0.2766(4) 0.0704(15) Uani 1 1 d . . .
H26A H -0.3186 -0.4579 0.2473 0.084 Uiso 1 1 calc R . .
C27 C -0.3525(3) -0.4964(2) 0.3493(4) 0.0734(16) Uani 1 1 d . . .
H27A H -0.2925 -0.5143 0.3713 0.088 Uiso 1 1 calc R . .
C28 C -0.4250(3) -0.50361(18) 0.3895(3) 0.0559(12) Uani 1 1 d . . .
H28A H -0.4161 -0.5265 0.4397 0.067 Uiso 1 1 calc R . .
C29 C -0.5112(3) -0.47690(15) 0.3557(2) 0.0382(9) Uani 1 1 d . . .
H29A H -0.5613 -0.4817 0.3839 0.046 Uiso 1 1 calc R . .
C30 C -0.5306(3) -0.24567(16) 0.2148(3) 0.0574(12) Uani 1 1 d . . .
H30A H -0.5685 -0.2365 0.2560 0.086 Uiso 1 1 calc R . .
H30B H -0.5137 -0.2106 0.1893 0.086 Uiso 1 1 calc R . .
H30C H -0.4723 -0.2655 0.2448 0.086 Uiso 1 1 calc R . .
C31 C -0.5280(3) -0.31158(18) 0.0531(3) 0.0685(14) Uani 1 1 d . . .
H31A H -0.4717 -0.3328 0.0844 0.103 Uiso 1 1 calc R . .
H31B H -0.5076 -0.2772 0.0282 0.103 Uiso 1 1 calc R . .
H31C H -0.5658 -0.3353 0.0067 0.103 Uiso 1 1 calc R . .
C32 C -0.7092(3) -0.25308(17) 0.0686(3) 0.0563(12) Uani 1 1 d . . .
H32A H -0.7422 -0.2754 0.0183 0.084 Uiso 1 1 calc R . .
H32B H -0.6905 -0.2163 0.0493 0.084 Uiso 1 1 calc R . .
H32C H -0.7520 -0.2471 0.1066 0.084 Uiso 1 1 calc R . .
C33 C -0.7133(2) -0.52084(12) 0.24680(19) 0.0227(6) Uani 1 1 d . . .
C34 C -0.7584(2) -0.48962(12) 0.30210(19) 0.0213(6) Uani 1 1 d . . .
C35 C -0.7607(2) -0.51424(13) 0.3811(2) 0.0282(7) Uani 1 1 d . . .
H35A H -0.7855 -0.4927 0.4209 0.034 Uiso 1 1 calc R . .
C36 C -0.7284(2) -0.56889(14) 0.4036(2) 0.0335(8) Uani 1 1 d . . .
H36A H -0.7292 -0.5841 0.4585 0.040 Uiso 1 1 calc R . .
C37 C -0.6948(2) -0.60099(14) 0.3448(2) 0.0359(8) Uani 1 1 d . . .
H37A H -0.6776 -0.6395 0.3574 0.043 Uiso 1 1 calc R . .
C38 C -0.6863(2) -0.57753(13) 0.2684(2) 0.0307(8) Uani 1 1 d . . .
H38A H -0.6619 -0.5999 0.2294 0.037 Uiso 1 1 calc R . .
C39 C -0.7576(3) -0.57462(16) 0.0363(2) 0.0471(10) Uani 1 1 d . . .
H39A H -0.7689 -0.6026 0.0781 0.071 Uiso 1 1 calc R . .
H39B H -0.7396 -0.5942 -0.0113 0.071 Uiso 1 1 calc R . .
H39C H -0.8160 -0.5526 0.0137 0.071 Uiso 1 1 calc R . .
C40 C -0.5455(3) -0.56627(17) 0.1243(3) 0.0529(11) Uani 1 1 d . . .
H40A H -0.5048 -0.5487 0.1761 0.079 Uiso 1 1 calc R . .
H40B H -0.5126 -0.5655 0.0776 0.079 Uiso 1 1 calc R . .
H40C H -0.5589 -0.6056 0.1370 0.079 Uiso 1 1 calc R . .
C41 C -0.6411(3) -0.47103(16) 0.0128(2) 0.0455(10) Uani 1 1 d . . .
H41A H -0.7016 -0.4515 -0.0118 0.068 Uiso 1 1 calc R . .
H41B H -0.6184 -0.4891 -0.0335 0.068 Uiso 1 1 calc R . .
H41C H -0.5937 -0.4435 0.0430 0.068 Uiso 1 1 calc R . .
C42 C -0.1996(3) -0.3377(2) 0.2975(3) 0.0753(15) Uani 1 1 d D . .
H42A H -0.1843 -0.3784 0.3077 0.090 Uiso 1 1 calc R . .
H42B H -0.1410 -0.3157 0.3230 0.090 Uiso 1 1 calc R . .
Cl1 Cl -0.28753(12) -0.31916(8) 0.34942(10) 0.1024(5) Uani 1 1 d D . .
Cl2 Cl -0.23371(13) -0.32518(7) 0.18687(8) 0.0976(5) Uani 1 1 d D . .
C43 C -0.2598(18) -0.1686(6) -0.7557(10) 0.152(11) Uani 0.50 1 d PD A 1
H43A H -0.3111 -0.1927 -0.7436 0.182 Uiso 0.50 1 calc PR A 1
H43B H -0.2103 -0.1940 -0.7680 0.182 Uiso 0.50 1 calc PR A 1
Cl3 Cl -0.2108(3) -0.1289(2) -0.6665(2) 0.0877(12) Uani 0.50 1 d PD A 1
Cl4 Cl -0.3080(5) -0.1261(2) -0.8484(4) 0.095(2) Uani 0.50 1 d PD A 1
C44 C -0.2583(13) -0.1801(7) -0.7484(11) 0.051(4) Uiso 0.35 1 d PD B 3
H44A H -0.3044 -0.1939 -0.7165 0.061 Uiso 0.35 1 calc PR B 3
H44B H -0.2190 -0.2123 -0.7595 0.061 Uiso 0.35 1 calc PR B 3
Cl5 Cl -0.3179(7) -0.1444(4) -0.8474(6) 0.0539(16) Uiso 0.35 1 d PD B 3
Cl6 Cl -0.1882(5) -0.1256(3) -0.6938(4) 0.096(2) Uiso 0.35 1 d PD B 3
C45 C -0.225(3) -0.135(3) -0.7623(15) 0.15(2) Uiso 0.15 1 d PD C 2
H45A H -0.1631 -0.1450 -0.7754 0.184 Uiso 0.15 1 calc PR C 2
H45B H -0.2296 -0.0936 -0.7580 0.184 Uiso 0.15 1 calc PR C 2
Cl7 Cl -0.2352(8) -0.1685(5) -0.6669(7) 0.086(3) Uiso 0.15 1 d PD C 2
Cl8 Cl -0.3227(8) -0.1634(4) -0.8427(7) 0.061(4) Uiso 0.15 1 d PD C 2

loop_
_atom_site_aniso_label
_atom_site_aniso_U_11
_atom_site_aniso_U_22
_atom_site_aniso_U_33
_atom_site_aniso_U_23
_atom_site_aniso_U_13
_atom_site_aniso_U_12
Mo1 0.01906(14) 0.01717(13) 0.02062(13) 0.00001(10) 0.00667(10) 0.00004(11)
Mo2 0.01965(14) 0.01760(13) 0.02234(14) 0.00108(10) 0.00733(10) -0.00031(11)
Si1 0.0244(5) 0.0238(5) 0.0251(4) -0.0018(3) 0.0069(3) -0.0047(4)
Si2 0.0337(5) 0.0188(4) 0.0388(5) -0.0028(4) 0.0113(4) 0.0009(4)
Si3 0.0347(5) 0.0238(5) 0.0363(5) 0.0049(4) 0.0121(4) -0.0064(4)
Si4 0.0400(6) 0.0243(5) 0.0351(5) -0.0023(4) 0.0213(4) -0.0001(4)
N1 0.0233(14) 0.0206(13) 0.0231(13) 0.0005(10) 0.0065(10) -0.0004(11)
N2 0.0234(14) 0.0164(12) 0.0232(13) -0.0009(10) 0.0075(10) 0.0006(10)
N3 0.0185(13) 0.0207(13) 0.0257(13) -0.0010(10) 0.0076(10) -0.0004(10)
N4 0.0260(15) 0.0210(13) 0.0264(14) -0.0021(11) 0.0079(11) 0.0013(11)
N5 0.0224(15) 0.0251(15) 0.0385(16) -0.0012(12) 0.0049(12) 0.0037(11)
N6 0.0239(14) 0.0253(14) 0.0280(14) 0.0051(11) 0.0077(11) -0.0021(11)
N7 0.0253(14) 0.0200(13) 0.0255(13) -0.0007(10) 0.0117(11) -0.0010(11)
C1 0.0276(18) 0.0175(15) 0.0273(17) -0.0015(12) 0.0018(13) 0.0040(13)
C2 0.031(2) 0.0306(19) 0.0365(19) -0.0027(15) 0.0031(15) -0.0009(15)
C3 0.030(2) 0.038(2) 0.054(2) -0.0106(18) -0.0069(17) -0.0009(17)
C4 0.042(2) 0.050(2) 0.047(2) -0.021(2) -0.0113(19) 0.010(2)
C5 0.048(3) 0.059(3) 0.0275(19) -0.0069(17) 0.0016(17) 0.015(2)
C6 0.034(2) 0.039(2) 0.0315(19) -0.0027(15) 0.0062(15) 0.0037(16)
C7 0.0282(18) 0.0174(15) 0.0271(16) 0.0014(12) -0.0002(13) -0.0039(13)
C8 0.042(2) 0.035(2) 0.0284(18) 0.0022(15) 0.0057(15) -0.0065(17)
C9 0.069(3) 0.045(2) 0.027(2) 0.0056(17) -0.0007(19) -0.019(2)
C10 0.057(3) 0.040(2) 0.045(2) 0.0145(19) -0.023(2) -0.007(2)
C11 0.036(2) 0.037(2) 0.062(3) 0.0111(19) -0.0093(19) 0.0056(17)
C12 0.0283(19) 0.0295(19) 0.040(2) 0.0048(15) 0.0008(15) 0.0001(14)
C13 0.0221(16) 0.0252(16) 0.0225(16) 0.0024(12) 0.0071(12) 0.0058(13)
C14 0.0220(16) 0.0257(16) 0.0223(15) 0.0024(13) 0.0067(12) 0.0067(13)
C15 0.039(2) 0.0268(17) 0.0301(18) -0.0045(14) 0.0107(15) 0.0058(15)
C16 0.041(2) 0.045(2) 0.0299(18) -0.0001(16) 0.0199(16) 0.0080(18)
C17 0.033(2) 0.045(2) 0.037(2) 0.0078(16) 0.0213(16) 0.0044(17)
C18 0.035(2) 0.0272(18) 0.0340(19) 0.0013(14) 0.0159(15) -0.0009(15)
C19 0.030(2) 0.050(2) 0.045(2) -0.0037(18) 0.0043(16) -0.0053(17)
C20 0.038(2) 0.0291(18) 0.0254(17) -0.0043(14) 0.0085(14) -0.0075(15)
C21 0.047(2) 0.0269(18) 0.0326(19) -0.0001(14) 0.0101(16) -0.0069(16)
C22 0.055(3) 0.0248(19) 0.066(3) 0.0073(18) 0.033(2) -0.0002(18)
C23 0.046(2) 0.035(2) 0.056(3) -0.0118(18) 0.0078(19) -0.0052(18)
C24 0.047(2) 0.033(2) 0.051(2) 0.0025(17) 0.0110(18) 0.0127(18)
C25 0.027(2) 0.043(2) 0.070(3) 0.001(2) 0.0190(19) 0.0036(17)
C26 0.027(2) 0.073(3) 0.116(4) 0.011(3) 0.026(2) 0.010(2)
C27 0.031(3) 0.070(3) 0.110(4) -0.003(3) -0.001(3) 0.023(2)
C28 0.047(3) 0.051(3) 0.057(3) 0.003(2) -0.011(2) 0.013(2)
C29 0.035(2) 0.035(2) 0.040(2) 0.0017(16) 0.0007(16) 0.0025(16)
C30 0.073(3) 0.035(2) 0.056(3) 0.0072(19) 0.001(2) -0.025(2)
C31 0.087(4) 0.046(3) 0.095(4) 0.017(3) 0.064(3) -0.006(3)
C32 0.053(3) 0.044(2) 0.066(3) 0.028(2) 0.003(2) -0.003(2)
C33 0.0229(16) 0.0178(15) 0.0267(16) -0.0004(12) 0.0051(12) -0.0012(13)
C34 0.0169(15) 0.0225(16) 0.0247(16) 0.0007(12) 0.0052(12) -0.0003(12)
C35 0.0285(18) 0.0289(18) 0.0282(17) 0.0025(13) 0.0089(14) 0.0025(14)
C36 0.038(2) 0.0321(19) 0.0304(18) 0.0126(15) 0.0084(15) 0.0044(16)
C37 0.041(2) 0.0247(18) 0.043(2) 0.0125(15) 0.0124(16) 0.0076(16)
C38 0.035(2) 0.0239(17) 0.0369(19) 0.0024(14) 0.0160(15) 0.0076(15)
C39 0.063(3) 0.037(2) 0.045(2) -0.0163(17) 0.0207(19) -0.010(2)
C40 0.052(3) 0.045(2) 0.075(3) 0.005(2) 0.041(2) 0.015(2)
C41 0.067(3) 0.040(2) 0.040(2) -0.0007(17) 0.0338(19) -0.001(2)
C42 0.046(3) 0.109(4) 0.065(3) 0.016(3) 0.003(2) 0.015(3)
Cl1 0.0926(11) 0.1280(14) 0.0848(10) -0.0158(10) 0.0188(8) 0.0335(10)
Cl2 0.1295(14) 0.0994(11) 0.0538(8) 0.0011(7) 0.0038(8) 0.0371(10)
C43 0.29(3) 0.061(11) 0.131(17) -0.018(10) 0.103(17) -0.046(13)
Cl3 0.073(2) 0.120(3) 0.062(2) -0.035(2) 0.0023(18) -0.012(2)
Cl4 0.083(3) 0.122(6) 0.085(2) -0.006(3) 0.0306(19) 0.006(4)

loop_
_atom_type_symbol
_atom_type_description
_atom_type_scat_dispersion_real
_atom_type_scat_dispersion_imag
_atom_type_scat_source
C C 0.0033 0.0016 'International Tables Vol C Tables 4.2.6.8 and 6.1.1.4'
H H 0.0000 0.0000 'International Tables Vol C Tables 4.2.6.8 and 6.1.1.4'
N N 0.0061 0.0033 'International Tables Vol C Tables 4.2.6.8 and 6.1.1.4'
Si Si 0.0817 0.0704 'International Tables Vol C Tables 4.2.6.8 and 6.1.1.4'
Cl Cl 0.1484 0.1585 'International Tables Vol C Tables 4.2.6.8 and 6.1.1.4'
Mo Mo -1.6832 0.6857 'International Tables Vol C Tables 4.2.6.8 and 6.1.1.4'

loop_
_geom_angle_atom_site_label_1
_geom_angle_atom_site_label_2
_geom_angle_atom_site_label_3
_geom_angle
N2 Mo1 N1 95.51(10)
N2 Mo1 N3 108.04(10)
N1 Mo1 N3 155.03(10)
N2 Mo1 N4 120.07(10)
N1 Mo1 N4 95.44(10)
N3 Mo1 N4 80.12(10)
N2 Mo1 C34 97.21(11)
N1 Mo1 C34 83.32(10)
N3 Mo1 C34 85.55(10)
N4 Mo1 C34 142.57(10)
N2 Mo1 Mo2 52.55(7)
N1 Mo1 Mo2 50.52(7)
N3 Mo1 Mo2 142.33(7)
N4 Mo1 Mo2 136.76(7)
C34 Mo1 Mo2 68.23(8)
N6 Mo2 N1 105.44(11)
N6 Mo2 N7 124.66(11)
N1 Mo2 N7 129.16(10)
N6 Mo2 N2 97.35(11)
N1 Mo2 N2 88.13(10)
N7 Mo2 N2 93.14(9)
N6 Mo2 N5 92.00(11)
N1 Mo2 N5 90.14(10)
N7 Mo2 N5 80.82(9)
N2 Mo2 N5 170.62(10)
N6 Mo2 Mo1 125.07(9)
N1 Mo2 Mo1 48.75(7)
N7 Mo2 Mo1 100.46(7)
N2 Mo2 Mo1 45.97(7)
N5 Mo2 Mo1 127.84(7)
N3 Si1 C20 111.24(13)
N3 Si1 C19 108.05(15)
C20 Si1 C19 107.00(16)
N3 Si1 C21 113.42(13)
C20 Si1 C21 108.09(16)
C19 Si1 C21 108.83(17)
N4 Si2 C22 108.39(15)
N4 Si2 C23 114.43(15)
C22 Si2 C23 108.41(18)
N4 Si2 C24 108.36(15)
C22 Si2 C24 107.76(17)
C23 Si2 C24 109.30(17)
N6 Si3 C31 107.30(16)
N6 Si3 C30 109.30(15)
C31 Si3 C30 109.5(2)
N6 Si3 C32 111.64(16)
C31 Si3 C32 109.6(2)
C30 Si3 C32 109.5(2)
N7 Si4 C39 109.03(15)
N7 Si4 C41 108.46(15)
C39 Si4 C41 109.80(18)
N7 Si4 C40 113.15(16)
C39 Si4 C40 109.92(19)
C41 Si4 C40 106.42(18)
C1 N1 Mo1 140.9(2)
C1 N1 Mo2 138.1(2)
Mo1 N1 Mo2 80.74(9)
C7 N2 Mo1 137.3(2)
C7 N2 Mo2 140.6(2)
Mo1 N2 Mo2 81.48(9)
C13 N3 Si1 122.1(2)
C13 N3 Mo1 110.91(18)
Si1 N3 Mo1 126.76(13)
C14 N4 Si2 121.9(2)
C14 N4 Mo1 110.29(19)
Si2 N4 Mo1 127.23(14)
C29 N5 C25 118.0(3)
C29 N5 Mo2 120.6(2)
C25 N5 Mo2 121.1(2)
Mo2 N6 Si3 170.50(17)
C33 N7 Si4 124.5(2)
C33 N7 Mo2 100.34(18)
Si4 N7 Mo2 133.33(14)
C6 C1 N1 120.8(3)
C6 C1 C2 118.4(3)
N1 C1 C2 120.8(3)
C3 C2 C1 120.1(4)
C4 C3 C2 120.8(4)
C3 C4 C5 119.7(3)
C4 C5 C6 120.4(4)
C5 C6 C1 120.4(4)
C8 C7 C12 119.1(3)
C8 C7 N2 120.4(3)
C12 C7 N2 120.5(3)
C7 C8 C9 120.0(4)
C10 C9 C8 120.4(4)
C11 C10 C9 119.7(3)
C10 C11 C12 120.9(4)
C11 C12 C7 120.0(4)
N3 C13 C18 125.4(3)
N3 C13 C14 115.4(3)
C18 C13 C14 119.2(3)
N4 C14 C15 125.2(3)
N4 C14 C13 116.3(3)
C15 C14 C13 118.6(3)
C16 C15 C14 121.1(3)
C15 C16 C17 120.3(3)
C16 C17 C18 120.0(3)
C17 C18 C13 120.7(3)
N5 C25 C26 122.5(4)
C27 C26 C25 119.0(4)
C28 C27 C26 119.1(4)
C27 C28 C29 118.8(4)
N5 C29 C28 122.5(4)
C38 C33 N7 122.9(3)
C38 C33 C34 118.5(3)
N7 C33 C34 118.4(3)
C35 C34 C33 117.6(3)
C35 C34 Mo1 111.1(2)
C33 C34 Mo1 131.1(2)
C36 C35 C34 122.5(3)
C37 C36 C35 119.0(3)
C38 C37 C36 120.5(3)
C37 C38 C33 121.3(3)
Cl1 C42 Cl2 112.8(2)
Cl3 C43 Cl4 112.5(8)
Cl6 C44 Cl5 100.7(8)
Cl7 C45 Cl8 103.6(12)

loop_
_geom_bond_atom_site_label_1
_geom_bond_atom_site_label_2
_geom_bond_distance
Mo1 N2 1.866(2)
Mo1 N1 1.955(2)
Mo1 N3 2.040(2)
Mo1 N4 2.062(2)
Mo1 C34 2.179(3)
Mo1 Mo2 2.5669(4)
Mo2 N6 1.745(2)
Mo2 N1 2.007(2)
Mo2 N7 2.047(2)
Mo2 N2 2.061(2)
Mo2 N5 2.285(3)
Si1 N3 1.775(2)
Si1 C20 1.848(3)
Si1 C19 1.866(4)
Si1 C21 1.869(3)
Si2 N4 1.752(3)
Si2 C22 1.856(4)
Si2 C23 1.873(4)
Si2 C24 1.878(4)
Si3 N6 1.758(3)
Si3 C31 1.849(4)
Si3 C30 1.854(4)
Si3 C32 1.855(4)
Si4 N7 1.744(3)
Si4 C39 1.858(4)
Si4 C41 1.861(4)
Si4 C40 1.865(4)
N1 C1 1.394(4)
N2 C7 1.406(4)
N3 C13 1.398(4)
N4 C14 1.396(4)
N5 C29 1.337(4)
N5 C25 1.340(4)
N7 C33 1.413(4)
C1 C6 1.393(4)
C1 C2 1.397(5)
C2 C3 1.388(5)
C3 C4 1.367(6)
C4 C5 1.377(6)
C5 C6 1.386(5)
C7 C8 1.379(4)
C7 C12 1.394(5)
C8 C9 1.396(5)
C9 C10 1.376(6)
C10 C11 1.362(6)
C11 C12 1.384(5)
C13 C18 1.403(4)
C13 C14 1.421(4)
C14 C15 1.402(4)
C15 C16 1.382(5)
C16 C17 1.386(5)
C17 C18 1.387(4)
C25 C26 1.376(5)
C26 C27 1.374(7)
C27 C28 1.371(7)
C28 C29 1.382(5)
C33 C38 1.411(4)
C33 C34 1.426(4)
C34 C35 1.399(4)
C35 C36 1.387(4)
C36 C37 1.385(5)
C37 C38 1.374(4)
C42 Cl1 1.738(5)
C42 Cl2 1.740(5)
C43 Cl3 1.705(14)
C43 Cl4 1.781(14)
C44 Cl6 1.734(14)
C44 Cl5 1.811(15)
C45 Cl7 1.755(18)
C45 Cl8 1.787(18)
